data_2237367
loop_
_publ_author_name
'Zauliczny, Mateusz'
'Grubba, Rafa\/l'
'Ponikiewski, \/Lukasz'
'Pikies, Jerzy'

_publ_section_title
;
 Bis(diethylamido-\k<i>N</i>)(diethylamine-\k<i>N</i>)bis(2,6-diisopropylphenylamido-\k<i>N</i>)zirconium(IV)
;
_journal_coeditor_code NG5310
_journal_issue 2
_journal_name_full 'Acta Crystallographica Section E'
_journal_page_first m72
_journal_paper_doi 10.1107/S160053681205115X
_journal_volume 69
_journal_year 2013
_chemical_formula_iupac '[Zr (C12 H18 N)2 (C4 H10 N)2 (C4 H11 N)]'
_chemical_formula_moiety 'Zr (C4 H10 N)2 (C4 H11 N) (C12 H18 N)2'
_chemical_formula_sum 'C36 H67 N5 Zr'
_chemical_formula_weight 661.17
_chemical_name_systematic
;
Bis(diethylamido-\k<i>N</i>)(diethylamine-\k<i>N</i>)bis(2,6-
diisopropylphenylamido-\k<i>N</i>)zirconium(IV)
;
_space_group_IT_number 2
_symmetry_cell_setting triclinic
_symmetry_space_group_name_Hall '-P 1'
_symmetry_space_group_name_H-M 'P -1'
_atom_sites_solution_hydrogens geom
_atom_sites_solution_primary direct
_atom_sites_solution_secondary difmap
_audit_conform_dict_name cif_core.dic
_audit_conform_dict_version 2.4
_audit_creation_method 'WinGX routine CIF_UPDATE'
_cell_angle_alpha 86.578(3)
_cell_angle_beta 70.484(3)
_cell_angle_gamma 71.232(3)
_cell_formula_units_Z 2
_cell_length_a 11.2079(3)
_cell_length_b 13.1612(5)
_cell_length_c 14.3443(6)
_cell_measurement_reflns_used 6954
_cell_measurement_temperature 293(2)
_cell_measurement_theta_max 28.3836
_cell_measurement_theta_min 2.904
_cell_volume 1885.60(13)
_computing_cell_refinement 'CrysAlis PRO (Agilent,  2010)'
_computing_data_collection 'CrysAlis PRO (Agilent,  2010)'
_computing_data_reduction 'CrysAlis PRO (Agilent,  2010)'
_computing_molecular_graphics 'ORTEP-3 for Windows (Farrugia, 2012)'
_computing_publication_material 'WinGX (Farrugia, 2012)'
_computing_structure_refinement 'SHELXL97 (Sheldrick, 2008)'
_computing_structure_solution 'SUPERFLIP (Palatinus & Chapuis, 2007)'
_diffrn_ambient_temperature 293(2)
_diffrn_detector_area_resol_mean 8.1883
_diffrn_measured_fraction_theta_full 0.998
_diffrn_measured_fraction_theta_max 0.998
_diffrn_measurement_device_type 'Agilent Xcalibur (Sapphire2'
_diffrn_measurement_method '\w scans'
_diffrn_radiation_monochromator graphite
_diffrn_radiation_type MoK\a
_diffrn_radiation_wavelength 0.71073
_diffrn_reflns_av_R_equivalents 0.0345
_diffrn_reflns_limit_h_max 8
_diffrn_reflns_limit_h_min -13
_diffrn_reflns_limit_k_max 12
_diffrn_reflns_limit_k_min -16
_diffrn_reflns_limit_l_max 12
_diffrn_reflns_limit_l_min -17
_diffrn_reflns_number 11493
_diffrn_reflns_theta_full 26
_diffrn_reflns_theta_max 26
_diffrn_reflns_theta_min 2.91
_exptl_absorpt_coefficient_mu 0.321
_exptl_absorpt_correction_T_max 0.928
_exptl_absorpt_correction_T_min 0.889
_exptl_absorpt_correction_type analytical
_exptl_absorpt_process_details
;
(CrysAlis PRO; Agilent, 2010)
;
_exptl_crystal_colour colourless
_exptl_crystal_density_diffrn 1.164
_exptl_crystal_density_method 'not measured'
_exptl_crystal_description block
_exptl_crystal_F_000 716
_exptl_crystal_size_max 0.5829
_exptl_crystal_size_mid 0.3864
_exptl_crystal_size_min 0.3424
_refine_diff_density_max 1.824
_refine_diff_density_min -2.133
_refine_ls_extinction_method none
_refine_ls_goodness_of_fit_ref 1.121
_refine_ls_hydrogen_treatment mixed
_refine_ls_matrix_type full
_refine_ls_number_parameters 402
_refine_ls_number_reflns 7412
_refine_ls_number_restraints 1
_refine_ls_restrained_S_all 1.121
_refine_ls_R_factor_all 0.0921
_refine_ls_R_factor_gt 0.0734
_refine_ls_shift/su_max 0
_refine_ls_shift/su_mean 0
_refine_ls_structure_factor_coef Fsqd
_refine_ls_weighting_details 'calc w=1/[\s^2^(Fo^2^)+(0.0694P)^2^+9.6553P] where P=(Fo^2^+2Fc^2^)/3'
_refine_ls_weighting_scheme calc
_refine_ls_wR_factor_gt 0.1797
_refine_ls_wR_factor_ref 0.1882
_reflns_number_gt 5867
_reflns_number_total 7412
_reflns_threshold_expression I>2sigma(I)
_cod_data_source_file ng5310.cif
_cod_data_source_block I
_cod_original_cell_volume 1885.61(12)
_cod_database_code 2237367
_cod_database_fobs_code 2237367

loop_
_symmetry_equiv_pos_as_xyz
'x, y, z'
'-x, -y, -z'

loop_
_atom_site_type_symbol
_atom_site_label
_atom_site_fract_x
_atom_site_fract_y
_atom_site_fract_z
_atom_site_U_iso_or_equiv
_atom_site_adp_type
_atom_site_calc_flag
_atom_site_refinement_flags
_atom_site_occupancy
_atom_site_symmetry_multiplicity
Zr Zr1 0.73585(6) 0.79022(4) 0.21365(4) 0.03188(17) Uani d . 1 1
N N1 0.7260(3) 0.8397(3) 0.3554(3) 0.0216(8) Uani d D 1 1
H H1A 0.650(3) 0.838(4) 0.401(3) 0.026 Uiso d D 1 1
N N2 0.7770(4) 0.6310(3) 0.1615(3) 0.0199(8) Uani d . 1 1
H H2 0.856(5) 0.591(4) 0.160(4) 0.024 Uiso d . 1 1
N N3 0.9717(4) 0.7334(3) 0.1861(3) 0.0244(8) Uani d . 1 1
H H3A 0.963(5) 0.779(4) 0.229(4) 0.029 Uiso d . 1 1
N N4 0.5246(4) 0.8112(3) 0.2736(3) 0.0277(9) Uani d . 1 1
N N5 0.7378(3) 0.9016(3) 0.1088(3) 0.0197(7) Uani d . 1 1
C C1 0.8144(4) 0.8339(3) 0.4082(3) 0.0196(9) Uani d . 1 1
C C2 0.8987(4) 0.8990(4) 0.3821(3) 0.0207(9) Uani d . 1 1
C C3 0.9889(5) 0.8903(4) 0.4321(4) 0.0285(10) Uani d . 1 1
H H3 1.0441 0.9331 0.4152 0.034 Uiso calc R 1 1
C C4 0.9975(5) 0.8195(4) 0.5060(4) 0.0320(11) Uani d . 1 1
H H4 1.0588 0.8141 0.5381 0.038 Uiso calc R 1 1
C C5 0.9145(5) 0.7562(4) 0.5325(4) 0.0306(11) Uani d . 1 1
H H5 0.9202 0.7093 0.5831 0.037 Uiso calc R 1 1
C C6 0.8225(4) 0.7616(4) 0.4847(3) 0.0248(10) Uani d . 1 1
C C7 0.8854(4) 0.9830(4) 0.3060(3) 0.0242(9) Uani d . 1 1
H H7 0.8631 0.9538 0.2552 0.029 Uiso calc R 1 1
C C8 0.7667(5) 1.0843(4) 0.3554(4) 0.0349(12) Uani d . 1 1
H H8A 0.6871 1.0649 0.3849 0.052 Uiso calc R 1 1
H H8B 0.7539 1.1357 0.3064 0.052 Uiso calc R 1 1
H H8C 0.7855 1.1153 0.4057 0.052 Uiso calc R 1 1
C C9 1.0102(5) 1.0135(5) 0.2538(4) 0.0367(12) Uani d . 1 1
H H9A 1.0316 1.0469 0.301 0.055 Uiso calc R 1 1
H H9B 0.9947 1.0627 0.2037 0.055 Uiso calc R 1 1
H H9C 1.0833 0.95 0.2236 0.055 Uiso calc R 1 1
C C10 0.7317(5) 0.6931(4) 0.5149(4) 0.0277(10) Uani d . 1 1
H H10 0.7206 0.672 0.4547 0.033 Uiso calc R 1 1
C C11 0.5927(5) 0.7584(5) 0.5843(4) 0.0404(13) Uani d . 1 1
H H11A 0.5981 0.7717 0.6475 0.061 Uiso calc R 1 1
H H11B 0.5318 0.7186 0.5925 0.061 Uiso calc R 1 1
H H11C 0.5612 0.8256 0.5561 0.061 Uiso calc R 1 1
C C12 0.7852(6) 0.5903(5) 0.5637(5) 0.0453(14) Uani d . 1 1
H H12A 0.871 0.5482 0.52 0.068 Uiso calc R 1 1
H H12B 0.7244 0.5496 0.5773 0.068 Uiso calc R 1 1
H H12C 0.7937 0.6083 0.6246 0.068 Uiso calc R 1 1
C C13 0.6972(4) 0.5653(3) 0.1692(3) 0.0192(9) Uani d . 1 1
C C14 0.7022(4) 0.4784(4) 0.2323(3) 0.0226(9) Uani d . 1 1
C C15 0.6217(5) 0.4149(4) 0.2379(3) 0.0282(10) Uani d . 1 1
H H15 0.6266 0.357 0.2784 0.034 Uiso calc R 1 1
C C16 0.5353(5) 0.4361(4) 0.1847(4) 0.0306(11) Uani d . 1 1
H H16 0.4813 0.3937 0.1899 0.037 Uiso calc R 1 1
C C17 0.5298(5) 0.5218(4) 0.1233(3) 0.0261(10) Uani d . 1 1
H H17 0.4718 0.5357 0.087 0.031 Uiso calc R 1 1
C C18 0.6073(4) 0.5871(3) 0.1142(3) 0.0193(9) Uani d . 1 1
C C19 0.7952(5) 0.4533(4) 0.2924(3) 0.0267(10) Uani d . 1 1
H H19 0.8076 0.5209 0.3049 0.032 Uiso calc R 1 1
C C20 0.7410(6) 0.4094(4) 0.3930(4) 0.0375(12) Uani d . 1 1
H H20A 0.6539 0.4573 0.4286 0.056 Uiso calc R 1 1
H H20B 0.8 0.4035 0.43 0.056 Uiso calc R 1 1
H H20C 0.7351 0.3398 0.3836 0.056 Uiso calc R 1 1
C C21 0.9322(5) 0.3769(5) 0.2345(4) 0.0390(12) Uani d . 1 1
H H21A 0.9246 0.3085 0.2232 0.058 Uiso calc R 1 1
H H21B 0.9916 0.3682 0.2716 0.058 Uiso calc R 1 1
H H21C 0.9668 0.406 0.172 0.058 Uiso calc R 1 1
C C22 0.6044(4) 0.6763(3) 0.0418(3) 0.0210(9) Uani d . 1 1
H H22 0.6282 0.7316 0.0675 0.025 Uiso calc R 1 1
C C23 0.4647(5) 0.7303(4) 0.0324(4) 0.0306(11) Uani d . 1 1
H H23A 0.4414 0.6797 0.0022 0.046 Uiso calc R 1 1
H H23B 0.4661 0.7911 -0.008 0.046 Uiso calc R 1 1
H H23C 0.3999 0.7538 0.0969 0.046 Uiso calc R 1 1
C C24 0.7096(5) 0.6349(4) -0.0588(3) 0.0294(10) Uani d . 1 1
H H24A 0.7965 0.6084 -0.0518 0.044 Uiso calc R 1 1
H H24B 0.7071 0.6924 -0.1033 0.044 Uiso calc R 1 1
H H24C 0.6918 0.578 -0.0848 0.044 Uiso calc R 1 1
C C25 1.0286(4) 0.6345(4) 0.2313(3) 0.0251(10) Uani d . 1 1
H H25A 1.0531 0.5737 0.1859 0.03 Uiso calc R 1 1
H H25B 0.9602 0.6261 0.2911 0.03 Uiso calc R 1 1
C C26 1.1508(5) 0.6316(5) 0.2573(4) 0.0380(12) Uani d . 1 1
H H26A 1.2205 0.6373 0.1982 0.057 Uiso calc R 1 1
H H26B 1.1814 0.5652 0.2868 0.057 Uiso calc R 1 1
H H26C 1.1274 0.6907 0.3033 0.057 Uiso calc R 1 1
C C27 1.0646(4) 0.7550(4) 0.0928(3) 0.0239(9) Uani d . 1 1
H H27A 1.1431 0.7593 0.1047 0.029 Uiso calc R 1 1
H H27B 1.0217 0.8239 0.0707 0.029 Uiso calc R 1 1
C C28 1.1072(7) 0.6691(5) 0.0121(4) 0.0509(16) Uani d . 1 1
H H28A 1.1663 0.6043 0.027 0.076 Uiso calc R 1 1
H H28B 1.1527 0.6931 -0.0502 0.076 Uiso calc R 1 1
H H28C 1.0298 0.6555 0.0081 0.076 Uiso calc R 1 1
C C29 0.4813(5) 0.7500(4) 0.3598(3) 0.0282(10) Uani d . 1 1
H H29A 0.4477 0.7966 0.419 0.034 Uiso calc R 1 1
H H29B 0.5585 0.6917 0.3636 0.034 Uiso calc R 1 1
C C30 0.3737(5) 0.7030(5) 0.3591(4) 0.0366(12) Uani d . 1 1
H H30A 0.2926 0.7603 0.364 0.055 Uiso calc R 1 1
H H30B 0.3577 0.6583 0.4143 0.055 Uiso calc R 1 1
H H30C 0.403 0.6608 0.2985 0.055 Uiso calc R 1 1
C C31 0.4177(4) 0.9023(4) 0.2580(4) 0.0292(10) Uani d . 1 1
H H31A 0.3505 0.8756 0.2497 0.035 Uiso calc R 1 1
H H31B 0.4546 0.9342 0.1969 0.035 Uiso calc R 1 1
C C32 0.3507(8) 0.9887(5) 0.3406(5) 0.067(2) Uani d . 1 1
H H32A 0.3025 0.9608 0.3992 0.101 Uiso calc R 1 1
H H32B 0.2898 1.0489 0.3214 0.101 Uiso calc R 1 1
H H32C 0.4173 1.0112 0.3536 0.101 Uiso calc R 1 1
C C33 0.7937(4) 0.8757(4) 0.0015(3) 0.0268(10) Uani d . 1 1
H H33A 0.8264 0.7982 -0.0097 0.032 Uiso calc R 1 1
H H33B 0.8697 0.9015 -0.0258 0.032 Uiso calc R 1 1
C C34 0.6955(5) 0.9233(4) -0.0547(4) 0.0344(12) Uani d . 1 1
H H34A 0.6159 0.9041 -0.0243 0.052 Uiso calc R 1 1
H H34B 0.736 0.8955 -0.1223 0.052 Uiso calc R 1 1
H H34C 0.6729 1.0002 -0.0527 0.052 Uiso calc R 1 1
C C35 0.6795(5) 1.0173(4) 0.1362(4) 0.0297(10) Uani d . 1 1
H H35A 0.6508 1.027 0.2077 0.036 Uiso calc R 1 1
H H35B 0.6006 1.0457 0.1166 0.036 Uiso calc R 1 1
C C36 0.7729(6) 1.0832(4) 0.0903(4) 0.0405(13) Uani d . 1 1
H H36A 0.8553 1.0516 0.1035 0.061 Uiso calc R 1 1
H H36B 0.7313 1.1555 0.1186 0.061 Uiso calc R 1 1
H H36C 0.7906 1.0839 0.0201 0.061 Uiso calc R 1 1

loop_
_atom_site_aniso_label
_atom_site_aniso_U_11
_atom_site_aniso_U_22
_atom_site_aniso_U_33
_atom_site_aniso_U_12
_atom_site_aniso_U_13
_atom_site_aniso_U_23
Zr1 0.0557(4) 0.0191(2) 0.0234(3) -0.0121(2) -0.0168(2) 0.00391(17)
N1 0.0115(17) 0.028(2) 0.0236(19) -0.0066(15) -0.0036(14) -0.0005(16)
N2 0.0132(18) 0.0206(19) 0.0262(19) -0.0045(15) -0.0079(15) 0.0025(15)
N3 0.0156(19) 0.0203(19) 0.035(2) -0.0068(15) -0.0042(16) -0.0001(16)
N4 0.0171(19) 0.035(2) 0.025(2) -0.0036(17) -0.0046(15) 0.0012(17)
N5 0.0151(18) 0.0180(18) 0.0237(19) -0.0038(14) -0.0047(14) -0.0006(14)
C1 0.013(2) 0.021(2) 0.020(2) -0.0019(17) -0.0023(16) -0.0057(17)
C2 0.011(2) 0.025(2) 0.022(2) -0.0028(17) -0.0021(16) -0.0082(17)
C3 0.018(2) 0.031(3) 0.036(3) -0.0060(19) -0.0078(19) -0.007(2)
C4 0.018(2) 0.041(3) 0.040(3) -0.004(2) -0.015(2) -0.008(2)
C5 0.033(3) 0.035(3) 0.026(2) -0.007(2) -0.015(2) 0.001(2)
C6 0.023(2) 0.024(2) 0.022(2) -0.0027(19) -0.0049(18) -0.0056(18)
C7 0.023(2) 0.024(2) 0.026(2) -0.0083(19) -0.0070(18) -0.0045(18)
C8 0.035(3) 0.025(3) 0.038(3) -0.005(2) -0.008(2) 0.000(2)
C9 0.030(3) 0.048(3) 0.035(3) -0.023(2) -0.004(2) 0.003(2)
C10 0.025(2) 0.029(3) 0.029(2) -0.009(2) -0.0093(19) 0.003(2)
C11 0.035(3) 0.048(3) 0.033(3) -0.018(3) 0.000(2) 0.004(2)
C12 0.059(4) 0.036(3) 0.053(4) -0.019(3) -0.031(3) 0.013(3)
C13 0.012(2) 0.022(2) 0.020(2) -0.0049(17) -0.0014(16) -0.0032(17)
C14 0.018(2) 0.025(2) 0.023(2) -0.0074(18) -0.0032(17) -0.0011(18)
C15 0.030(3) 0.028(2) 0.028(2) -0.016(2) -0.006(2) 0.006(2)
C16 0.027(3) 0.036(3) 0.034(3) -0.021(2) -0.006(2) -0.001(2)
C17 0.023(2) 0.033(3) 0.025(2) -0.012(2) -0.0072(19) -0.0018(19)
C18 0.015(2) 0.020(2) 0.019(2) -0.0037(17) -0.0023(16) -0.0050(17)
C19 0.027(2) 0.025(2) 0.031(3) -0.011(2) -0.012(2) 0.0074(19)
C20 0.048(3) 0.039(3) 0.030(3) -0.017(3) -0.016(2) 0.009(2)
C21 0.033(3) 0.042(3) 0.038(3) -0.004(2) -0.014(2) 0.005(2)
C22 0.021(2) 0.018(2) 0.024(2) -0.0035(17) -0.0099(18) -0.0028(17)
C23 0.021(2) 0.028(3) 0.043(3) -0.002(2) -0.016(2) 0.001(2)
C24 0.025(2) 0.031(3) 0.028(2) -0.007(2) -0.0051(19) 0.003(2)
C25 0.022(2) 0.023(2) 0.029(2) -0.0064(19) -0.0084(19) 0.0012(19)
C26 0.033(3) 0.042(3) 0.047(3) -0.014(2) -0.022(2) 0.011(2)
C27 0.017(2) 0.026(2) 0.026(2) -0.0059(18) -0.0043(18) 0.0023(19)
C28 0.072(4) 0.037(3) 0.028(3) -0.005(3) -0.007(3) -0.003(2)
C29 0.020(2) 0.043(3) 0.020(2) -0.011(2) -0.0021(18) -0.003(2)
C30 0.029(3) 0.047(3) 0.037(3) -0.020(2) -0.008(2) 0.003(2)
C31 0.015(2) 0.033(3) 0.037(3) -0.0052(19) -0.0066(19) -0.003(2)
C32 0.077(5) 0.040(4) 0.057(4) 0.001(3) -0.003(4) -0.017(3)
C33 0.018(2) 0.032(3) 0.028(2) -0.0070(19) -0.0059(18) 0.005(2)
C34 0.036(3) 0.038(3) 0.033(3) -0.014(2) -0.018(2) 0.011(2)
C35 0.031(3) 0.022(2) 0.039(3) -0.008(2) -0.016(2) 0.003(2)
C36 0.048(3) 0.032(3) 0.053(3) -0.021(3) -0.026(3) 0.017(3)

loop_
_atom_type_symbol
_atom_type_description
_atom_type_scat_dispersion_real
_atom_type_scat_dispersion_imag
_atom_type_scat_source
C C 0.0033 0.0016 'International Tables Vol C Tables 4.2.6.8 and 6.1.1.4'
H H 0 0 'International Tables Vol C Tables 4.2.6.8 and 6.1.1.4'
N N 0.0061 0.0033 'International Tables Vol C Tables 4.2.6.8 and 6.1.1.4'
Zr Zr -2.9673 0.5597 'International Tables Vol C Tables 4.2.6.8 and 6.1.1.4'

loop_
_exptl_crystal_face_index_h
_exptl_crystal_face_index_k
_exptl_crystal_face_index_l
_exptl_crystal_face_perp_dist
-15 -10 -8 0.1909
15 10 8 0.2372
2 -12 -11 0.1851
-3 12 11 0.1479
11 -3 17 0.1388
-14 0 -14 0.2666
-1 8 -18 0.1329
15 6 2 0.2463
-12 -9 7 0.2494
9 15 13 0.1985
-7 -15 -13 0.2037

loop_
_geom_angle_atom_site_label_1
_geom_angle_atom_site_label_2
_geom_angle_atom_site_label_3
_geom_angle
N5 Zr1 N2 115.34(14)
N5 Zr1 N1 116.93(14)
N2 Zr1 N1 126.85(14)
N5 Zr1 N4 100.60(14)
N2 Zr1 N4 90.93(15)
N1 Zr1 N4 88.60(14)
N5 Zr1 N3 95.87(13)
N2 Zr1 N3 83.79(14)
N1 Zr1 N3 82.12(14)
N4 Zr1 N3 163.41(14)
C1 N1 Zr1 138.4(3)
C1 N1 H1A 105(3)
Zr1 N1 H1A 111(3)
C13 N2 Zr1 133.5(3)
C13 N2 H2 109(3)
Zr1 N2 H2 111(3)
C25 N3 C27 114.4(4)
C25 N3 Zr1 117.5(3)
C27 N3 Zr1 120.5(3)
C25 N3 H3A 99(4)
C27 N3 H3A 106(4)
Zr1 N3 H3A 93(4)
C29 N4 C31 114.7(4)
C29 N4 Zr1 116.7(3)
C31 N4 Zr1 125.7(3)
C33 N5 C35 114.2(4)
C33 N5 Zr1 124.4(3)
C35 N5 Zr1 121.4(3)
C6 C1 N1 120.8(4)
C6 C1 C2 119.6(4)
N1 C1 C2 119.6(4)
C3 C2 C1 119.4(4)
C3 C2 C7 119.5(4)
C1 C2 C7 120.9(4)
C4 C3 C2 121.0(4)
C4 C3 H3 119.5
C2 C3 H3 119.5
C3 C4 C5 119.9(4)
C3 C4 H4 120.1
C5 C4 H4 120.1
C4 C5 C6 121.4(5)
C4 C5 H5 119.3
C6 C5 H5 119.3
C5 C6 C1 118.7(4)
C5 C6 C10 121.0(4)
C1 C6 C10 120.4(4)
C2 C7 C9 115.3(4)
C2 C7 C8 109.3(4)
C9 C7 C8 110.1(4)
C2 C7 H7 107.3
C9 C7 H7 107.3
C8 C7 H7 107.3
C7 C8 H8A 109.5
C7 C8 H8B 109.5
H8A C8 H8B 109.5
C7 C8 H8C 109.5
H8A C8 H8C 109.5
H8B C8 H8C 109.5
C7 C9 H9A 109.5
C7 C9 H9B 109.5
H9A C9 H9B 109.5
C7 C9 H9C 109.5
H9A C9 H9C 109.5
H9B C9 H9C 109.5
C6 C10 C12 114.6(4)
C6 C10 C11 110.6(4)
C12 C10 C11 109.1(4)
C6 C10 H10 107.4
C12 C10 H10 107.4
C11 C10 H10 107.4
C10 C11 H11A 109.5
C10 C11 H11B 109.5
H11A C11 H11B 109.5
C10 C11 H11C 109.5
H11A C11 H11C 109.5
H11B C11 H11C 109.5
C10 C12 H12A 109.5
C10 C12 H12B 109.5
H12A C12 H12B 109.5
C10 C12 H12C 109.5
H12A C12 H12C 109.5
H12B C12 H12C 109.5
N2 C13 C14 121.1(4)
N2 C13 C18 120.0(4)
C14 C13 C18 118.8(4)
C15 C14 C13 119.5(4)
C15 C14 C19 120.0(4)
C13 C14 C19 120.5(4)
C16 C15 C14 121.5(4)
C16 C15 H15 119.3
C14 C15 H15 119.3
C15 C16 C17 118.9(4)
C15 C16 H16 120.5
C17 C16 H16 120.5
C18 C17 C16 122.3(4)
C18 C17 H17 118.8
C16 C17 H17 118.8
C17 C18 C13 118.9(4)
C17 C18 C22 120.8(4)
C13 C18 C22 120.2(4)
C14 C19 C21 111.3(4)
C14 C19 C20 114.2(4)
C21 C19 C20 109.9(4)
C14 C19 H19 107
C21 C19 H19 107
C20 C19 H19 107
C19 C20 H20A 109.5
C19 C20 H20B 109.5
H20A C20 H20B 109.5
C19 C20 H20C 109.5
H20A C20 H20C 109.5
H20B C20 H20C 109.5
C19 C21 H21A 109.5
C19 C21 H21B 109.5
H21A C21 H21B 109.5
C19 C21 H21C 109.5
H21A C21 H21C 109.5
H21B C21 H21C 109.5
C18 C22 C24 110.6(4)
C18 C22 C23 113.1(4)
C24 C22 C23 111.1(4)
C18 C22 H22 107.3
C24 C22 H22 107.3
C23 C22 H22 107.3
C22 C23 H23A 109.5
C22 C23 H23B 109.5
H23A C23 H23B 109.5
C22 C23 H23C 109.5
H23A C23 H23C 109.5
H23B C23 H23C 109.5
C22 C24 H24A 109.5
C22 C24 H24B 109.5
H24A C24 H24B 109.5
C22 C24 H24C 109.5
H24A C24 H24C 109.5
H24B C24 H24C 109.5
N3 C25 C26 114.5(4)
N3 C25 H25A 108.6
C26 C25 H25A 108.6
N3 C25 H25B 108.6
C26 C25 H25B 108.6
H25A C25 H25B 107.6
C25 C26 H26A 109.5
C25 C26 H26B 109.5
H26A C26 H26B 109.5
C25 C26 H26C 109.5
H26A C26 H26C 109.5
H26B C26 H26C 109.5
N3 C27 C28 112.3(4)
N3 C27 H27A 109.1
C28 C27 H27A 109.1
N3 C27 H27B 109.1
C28 C27 H27B 109.1
H27A C27 H27B 107.9
C27 C28 H28A 109.5
C27 C28 H28B 109.5
H28A C28 H28B 109.5
C27 C28 H28C 109.5
H28A C28 H28C 109.5
H28B C28 H28C 109.5
N4 C29 C30 114.9(4)
N4 C29 H29A 108.5
C30 C29 H29A 108.5
N4 C29 H29B 108.5
C30 C29 H29B 108.5
H29A C29 H29B 107.5
C29 C30 H30A 109.5
C29 C30 H30B 109.5
H30A C30 H30B 109.5
C29 C30 H30C 109.5
H30A C30 H30C 109.5
H30B C30 H30C 109.5
N4 C31 C32 114.6(5)
N4 C31 H31A 108.6
C32 C31 H31A 108.6
N4 C31 H31B 108.6
C32 C31 H31B 108.6
H31A C31 H31B 107.6
C31 C32 H32A 109.5
C31 C32 H32B 109.5
H32A C32 H32B 109.5
C31 C32 H32C 109.5
H32A C32 H32C 109.5
H32B C32 H32C 109.5
N5 C33 C34 114.7(4)
N5 C33 H33A 108.6
C34 C33 H33A 108.6
N5 C33 H33B 108.6
C34 C33 H33B 108.6
H33A C33 H33B 107.6
C33 C34 H34A 109.5
C33 C34 H34B 109.5
H34A C34 H34B 109.5
C33 C34 H34C 109.5
H34A C34 H34C 109.5
H34B C34 H34C 109.5
N5 C35 C36 115.0(4)
N5 C35 H35A 108.5
C36 C35 H35A 108.5
N5 C35 H35B 108.5
C36 C35 H35B 108.5
H35A C35 H35B 107.5
C35 C36 H36A 109.5
C35 C36 H36B 109.5
H36A C36 H36B 109.5
C35 C36 H36C 109.5
H36A C36 H36C 109.5
H36B C36 H36C 109.5

loop_
_geom_bond_atom_site_label_1
_geom_bond_atom_site_label_2
_geom_bond_distance
Zr1 N5 2.036(4)
Zr1 N2 2.122(4)
Zr1 N1 2.129(4)
Zr1 N4 2.160(4)
Zr1 N3 2.402(4)
N1 C1 1.417(5)
N1 H1A 0.890(2)
N2 C13 1.407(5)
N2 H2 0.87(5)
N3 C25 1.470(6)
N3 C27 1.473(6)
N3 H3A 0.84(5)
N4 C29 1.465(6)
N4 C31 1.465(6)
N5 C33 1.469(6)
N5 C35 1.470(6)
C1 C6 1.417(6)
C1 C2 1.418(6)
C2 C3 1.398(6)
C2 C7 1.515(6)
C3 C4 1.376(7)
C3 H3 0.93
C4 C5 1.389(7)
C4 H4 0.93
C5 C6 1.399(6)
C5 H5 0.93
C6 C10 1.512(7)
C7 C9 1.518(6)
C7 C8 1.546(6)
C7 H7 0.98
C8 H8A 0.96
C8 H8B 0.96
C8 H8C 0.96
C9 H9A 0.96
C9 H9B 0.96
C9 H9C 0.96
C10 C12 1.525(7)
C10 C11 1.537(7)
C10 H10 0.98
C11 H11A 0.96
C11 H11B 0.96
C11 H11C 0.96
C12 H12A 0.96
C12 H12B 0.96
C12 H12C 0.96
C13 C14 1.413(6)
C13 C18 1.427(6)
C14 C15 1.396(6)
C14 C19 1.511(6)
C15 C16 1.375(7)
C15 H15 0.93
C16 C17 1.387(7)
C16 H16 0.93
C17 C18 1.378(6)
C17 H17 0.93
C18 C22 1.519(6)
C19 C21 1.520(7)
C19 C20 1.524(7)
C19 H19 0.98
C20 H20A 0.96
C20 H20B 0.96
C20 H20C 0.96
C21 H21A 0.96
C21 H21B 0.96
C21 H21C 0.96
C22 C24 1.522(6)
C22 C23 1.546(6)
C22 H22 0.98
C23 H23A 0.96
C23 H23B 0.96
C23 H23C 0.96
C24 H24A 0.96
C24 H24B 0.96
C24 H24C 0.96
C25 C26 1.524(6)
C25 H25A 0.97
C25 H25B 0.97
C26 H26A 0.96
C26 H26B 0.96
C26 H26C 0.96
C27 C28 1.511(7)
C27 H27A 0.97
C27 H27B 0.97
C28 H28A 0.96
C28 H28B 0.96
C28 H28C 0.96
C29 C30 1.525(7)
C29 H29A 0.97
C29 H29B 0.97
C30 H30A 0.96
C30 H30B 0.96
C30 H30C 0.96
C31 C32 1.508(8)
C31 H31A 0.97
C31 H31B 0.97
C32 H32A 0.96
C32 H32B 0.96
C32 H32C 0.96
C33 C34 1.531(6)
C33 H33A 0.97
C33 H33B 0.97
C34 H34A 0.96
C34 H34B 0.96
C34 H34C 0.96
C35 C36 1.528(7)
C35 H35A 0.97
C35 H35B 0.97
C36 H36A 0.96
C36 H36B 0.96
C36 H36C 0.96

loop_
_geom_hbond_atom_site_label_D
_geom_hbond_atom_site_label_H
_geom_hbond_atom_site_label_A
_geom_hbond_distance_DH
_geom_hbond_distance_HA
_geom_hbond_distance_DA
_geom_hbond_angle_DHA
N3 H3A N1 0.84(5) 2.56(5) 2.983(5) 112(4)

loop_
_geom_torsion_atom_site_label_1
_geom_torsion_atom_site_label_2
_geom_torsion_atom_site_label_3
_geom_torsion_atom_site_label_4
_geom_torsion
N5 Zr1 N1 C1 -96.8(5)
N2 Zr1 N1 C1 71.9(5)
N4 Zr1 N1 C1 162.0(5)
N3 Zr1 N1 C1 -4.2(4)
N5 Zr1 N2 C13 -105.4(4)
N1 Zr1 N2 C13 85.7(4)
N4 Zr1 N2 C13 -3.2(4)
N3 Zr1 N2 C13 161.0(4)
N5 Zr1 N3 C25 -167.4(3)
N2 Zr1 N3 C25 -52.5(3)
N1 Zr1 N3 C25 76.1(3)
N4 Zr1 N3 C25 19.6(7)
N5 Zr1 N3 C27 -19.4(3)
N2 Zr1 N3 C27 95.5(3)
N1 Zr1 N3 C27 -135.9(3)
N4 Zr1 N3 C27 167.5(4)
N5 Zr1 N4 C29 -174.3(3)
N2 Zr1 N4 C29 69.7(3)
N1 Zr1 N4 C29 -57.2(3)
N3 Zr1 N4 C29 -1.4(7)
N5 Zr1 N4 C31 -14.6(4)
N2 Zr1 N4 C31 -130.6(4)
N1 Zr1 N4 C31 102.5(4)
N3 Zr1 N4 C31 158.3(4)
N2 Zr1 N5 C33 -14.4(4)
N1 Zr1 N5 C33 155.6(3)
N4 Zr1 N5 C33 -110.5(3)
N3 Zr1 N5 C33 71.5(3)
N2 Zr1 N5 C35 164.6(3)
N1 Zr1 N5 C35 -25.4(4)
N4 Zr1 N5 C35 68.4(3)
N3 Zr1 N5 C35 -109.5(3)
Zr1 N1 C1 C6 -105.2(5)
Zr1 N1 C1 C2 72.9(6)
C6 C1 C2 C3 0.2(6)
N1 C1 C2 C3 -177.8(4)
C6 C1 C2 C7 -175.4(4)
N1 C1 C2 C7 6.6(6)
C1 C2 C3 C4 0.2(7)
C7 C2 C3 C4 175.9(4)
C2 C3 C4 C5 -0.7(7)
C3 C4 C5 C6 0.8(7)
C4 C5 C6 C1 -0.4(7)
C4 C5 C6 C10 -179.4(4)
N1 C1 C6 C5 177.9(4)
C2 C1 C6 C5 -0.1(6)
N1 C1 C6 C10 -3.1(6)
C2 C1 C6 C10 178.9(4)
C3 C2 C7 C9 28.7(6)
C1 C2 C7 C9 -155.7(4)
C3 C2 C7 C8 -95.9(5)
C1 C2 C7 C8 79.7(5)
C5 C6 C10 C12 -25.1(6)
C1 C6 C10 C12 155.9(4)
C5 C6 C10 C11 98.6(5)
C1 C6 C10 C11 -80.3(5)
Zr1 N2 C13 C14 -106.6(4)
Zr1 N2 C13 C18 72.2(5)
N2 C13 C14 C15 -179.9(4)
C18 C13 C14 C15 1.3(6)
N2 C13 C14 C19 -0.7(6)
C18 C13 C14 C19 -179.5(4)
C13 C14 C15 C16 -1.3(7)
C19 C14 C15 C16 179.5(4)
C14 C15 C16 C17 0.9(7)
C15 C16 C17 C18 -0.5(7)
C16 C17 C18 C13 0.5(7)
C16 C17 C18 C22 176.5(4)
N2 C13 C18 C17 -179.8(4)
C14 C13 C18 C17 -0.9(6)
N2 C13 C18 C22 4.2(6)
C14 C13 C18 C22 -176.9(4)
C15 C14 C19 C21 90.7(5)
C13 C14 C19 C21 -88.5(5)
C15 C14 C19 C20 -34.4(6)
C13 C14 C19 C20 146.4(4)
C17 C18 C22 C24 -90.1(5)
C13 C18 C22 C24 85.9(5)
C17 C18 C22 C23 35.2(6)
C13 C18 C22 C23 -148.8(4)
C27 N3 C25 C26 59.7(5)
Zr1 N3 C25 C26 -150.5(3)
C25 N3 C27 C28 63.2(5)
Zr1 N3 C27 C28 -85.7(5)
C31 N4 C29 C30 58.1(6)
Zr1 N4 C29 C30 -140.0(4)
C29 N4 C31 C32 62.7(6)
Zr1 N4 C31 C32 -97.4(5)
C35 N5 C33 C34 -56.0(5)
Zr1 N5 C33 C34 123.1(4)
C33 N5 C35 C36 -54.4(5)
Zr1 N5 C35 C36 126.5(4)
